data_7023251
loop_
_publ_author_name
'Sun, Di'
'Xu, Meng-Zhen'
'Liu, Shan-Shan'
'Yuan, Shuai'
'Lu, Hai-Feng'
'Feng, Sheng-Yu'
'Sun, Dao-Feng'

_publ_section_title
;
 Eight Zn(II) coordination networks based on flexible
 1,4-di(1H-imidazol-1-yl)butane and different dicarboxylates: crystal
 structures, water clusters, and topologies.
;
_journal_issue 34
_journal_name_full 'Dalton transactions (Cambridge, England : 2003)'
_journal_page_first 12324
_journal_page_last 12333
_journal_paper_doi 10.1039/c3dt51114f
_journal_volume 42
_journal_year 2013
_chemical_formula_sum 'C17 H29 N4 O6.5 Zn'
_chemical_formula_weight 458.81
_chemical_name_systematic
;
?
;
_space_group_IT_number 2
_symmetry_cell_setting triclinic
_symmetry_space_group_name_Hall '-P 1'
_symmetry_space_group_name_H-M 'P -1'
_atom_sites_solution_hydrogens geom
_atom_sites_solution_primary direct
_atom_sites_solution_secondary difmap
_audit_creation_method SHELXL-97
_cell_angle_alpha 96.513(2)
_cell_angle_beta 96.661(2)
_cell_angle_gamma 104.406(2)
_cell_formula_units_Z 2
_cell_length_a 8.2532(11)
_cell_length_b 9.6073(12)
_cell_length_c 14.1941(19)
_cell_measurement_reflns_used 1478
_cell_measurement_temperature 298(2)
_cell_measurement_theta_max 21.56
_cell_measurement_theta_min 2.46
_cell_volume 1070.8(2)
_computing_cell_refinement 'SAINT+ ver. (Bruker, 2001)'
_computing_data_collection 'APEX2 (Bruker, 2008)'
_computing_data_reduction 'SAINT+ ver. (Bruker, 2001)'
_computing_molecular_graphics 'SHELXTL (Sheldrick, 2008)'
_computing_publication_material 'SHELXTL (Sheldrick, 2008)'
_computing_structure_refinement 'SHELXTL (Sheldrick, 2008)'
_computing_structure_solution 'SHELXTL (Sheldrick, 2008)'
_diffrn_ambient_temperature 298(2)
_diffrn_measured_fraction_theta_full 0.986
_diffrn_measured_fraction_theta_max 0.986
_diffrn_measurement_device_type 'Bruker SMART APEX II CCD area detector'
_diffrn_radiation_monochromator graphite
_diffrn_radiation_source 'fine-focus sealed tube'
_diffrn_radiation_type MoK\a
_diffrn_radiation_wavelength 0.71073
_diffrn_reflns_av_R_equivalents 0.0219
_diffrn_reflns_av_sigmaI/netI 0.0501
_diffrn_reflns_limit_h_max 9
_diffrn_reflns_limit_h_min -9
_diffrn_reflns_limit_k_max 10
_diffrn_reflns_limit_k_min -11
_diffrn_reflns_limit_l_max 16
_diffrn_reflns_limit_l_min -16
_diffrn_reflns_number 5363
_diffrn_reflns_theta_full 25.00
_diffrn_reflns_theta_max 25.00
_diffrn_reflns_theta_min 2.46
_exptl_absorpt_coefficient_mu 1.188
_exptl_absorpt_correction_T_max 0.9109
_exptl_absorpt_correction_T_min 0.8804
_exptl_absorpt_correction_type multi-scan
_exptl_absorpt_process_details sadabs
_exptl_crystal_colour Pale-yellow
_exptl_crystal_density_diffrn 1.423
_exptl_crystal_density_method 'not measured'
_exptl_crystal_description block
_exptl_crystal_F_000 482
_exptl_crystal_size_max 0.11
_exptl_crystal_size_mid 0.10
_exptl_crystal_size_min 0.08
_refine_diff_density_max 0.522
_refine_diff_density_min -0.402
_refine_diff_density_rms 0.061
_refine_ls_extinction_method none
_refine_ls_goodness_of_fit_ref 1.039
_refine_ls_hydrogen_treatment constr
_refine_ls_matrix_type full
_refine_ls_number_parameters 262
_refine_ls_number_reflns 3724
_refine_ls_number_restraints 0
_refine_ls_restrained_S_all 1.039
_refine_ls_R_factor_all 0.0602
_refine_ls_R_factor_gt 0.0433
_refine_ls_shift/su_max 0.001
_refine_ls_shift/su_mean 0.000
_refine_ls_structure_factor_coef Fsqd
_refine_ls_weighting_details 'calc w=1/[\s^2^(Fo^2^)+(0.0448P)^2^+0.4661P] where P=(Fo^2^+2Fc^2^)/3'
_refine_ls_weighting_scheme calc
_refine_ls_wR_factor_gt 0.0961
_refine_ls_wR_factor_ref 0.1055
_reflns_number_gt 2936
_reflns_number_total 3724
_reflns_threshold_expression >2sigma(I)
_cod_data_source_file c3dt51114f.txt
_cod_data_source_block p4
_cod_depositor_comments
;
The following automatic conversions were performed:

'_symmetry_cell_setting' value 'Triclinic' changed to 'triclinic'
according to /home/saulius/struct/CIF-dictionaries/cif_core.dic
dictionary named 'cif_core.dic' version 2.4.2 from
2011-04-26.

'_geom_bond_publ_flag' value 'Y' changed to 'y'
according to /home/saulius/struct/CIF-dictionaries/cif_core.dic
dictionary named 'cif_core.dic' version 2.4.2 from 2011-04-26 (4
times).

'_geom_angle_publ_flag' value 'Y' changed to 'y' according
to /home/saulius/struct/CIF-dictionaries/cif_core.dic dictionary
named 'cif_core.dic' version 2.4.2 from 2011-04-26 (6 times).

Automatic conversion script
Id: cif_fix_values 1891 2012-01-12 08:04:46Z andrius 
;
_cod_original_sg_symbol_H-M 'P-1 '
_cod_original_formula_sum 'C17 H29 N4 O6.50 Zn'
_cod_database_code 7023251

loop_
_symmetry_equiv_pos_as_xyz
'x, y, z'
'-x, -y, -z'

loop_
_atom_site_label
_atom_site_type_symbol
_atom_site_fract_x
_atom_site_fract_y
_atom_site_fract_z
_atom_site_U_iso_or_equiv
_atom_site_adp_type
_atom_site_occupancy
_atom_site_symmetry_multiplicity
_atom_site_calc_flag
_atom_site_refinement_flags
Zn1 Zn 0.75456(5) 0.77614(4) 0.76749(3) 0.03738(15) Uani 1 1 d .
C1 C 0.8857(5) 1.0762(4) 0.8705(3) 0.0517(10) Uani 1 1 d .
H1 H 0.9532 1.1023 0.8239 0.062 Uiso 1 1 calc R
C2 C 0.7017(6) 0.9575(4) 0.9455(3) 0.0644(12) Uani 1 1 d .
H2 H 0.6174 0.8841 0.9618 0.077 Uiso 1 1 calc R
C3 C 0.7739(6) 1.0878(5) 0.9992(3) 0.0723(14) Uani 1 1 d .
H3 H 0.7473 1.1211 1.0580 0.087 Uiso 1 1 calc R
C4 C 1.0122(5) 1.3048(4) 0.9852(3) 0.0634(12) Uani 1 1 d .
H4A H 1.1024 1.3177 0.9462 0.076 Uiso 1 1 calc R
H4B H 1.0626 1.3073 1.0509 0.076 Uiso 1 1 calc R
C5 C 0.9340(4) 1.4275(4) 0.9812(3) 0.0453(9) Uani 1 1 d .
H5A H 0.8431 1.4155 1.0197 0.054 Uiso 1 1 calc R
H5B H 0.8861 1.4278 0.9156 0.054 Uiso 1 1 calc R
C6 C 0.4718(4) 0.6273(4) 0.6151(2) 0.0416(8) Uani 1 1 d .
H6 H 0.4407 0.5534 0.6517 0.050 Uiso 1 1 calc R
C7 C 0.6024(5) 0.8228(4) 0.5688(3) 0.0513(10) Uani 1 1 d .
H7 H 0.6805 0.9106 0.5672 0.062 Uiso 1 1 calc R
C8 C 0.4704(5) 0.7559(4) 0.4993(3) 0.0548(10) Uani 1 1 d .
H8 H 0.4408 0.7887 0.4422 0.066 Uiso 1 1 calc R
C9 C 0.2307(4) 0.5254(4) 0.4827(3) 0.0493(10) Uani 1 1 d .
H9A H 0.2368 0.4282 0.4920 0.059 Uiso 1 1 calc R
H9B H 0.2165 0.5291 0.4144 0.059 Uiso 1 1 calc R
C10 C 0.0811(4) 0.5563(4) 0.5232(2) 0.0437(9) Uani 1 1 d .
H10A H 0.0726 0.6522 0.5121 0.052 Uiso 1 1 calc R
H10B H 0.0966 0.5554 0.5919 0.052 Uiso 1 1 calc R
C11 C 1.0679(4) 0.8707(4) 0.7162(3) 0.0430(9) Uani 1 1 d .
C12 C 1.2538(4) 0.8854(4) 0.7121(3) 0.0511(10) Uani 1 1 d .
H12A H 1.3022 0.8544 0.7691 0.061 Uiso 1 1 calc R
H12B H 1.2637 0.8198 0.6572 0.061 Uiso 1 1 calc R
C13 C 1.3570(5) 1.0368(4) 0.7052(3) 0.0544(10) Uani 1 1 d .
H13A H 1.4683 1.0322 0.6918 0.065 Uiso 1 1 calc R
H13B H 1.3030 1.0718 0.6517 0.065 Uiso 1 1 calc R
C14 C 1.3768(5) 1.1434(4) 0.7947(3) 0.0515(10) Uani 1 1 d .
H14A H 1.4448 1.1161 0.8462 0.062 Uiso 1 1 calc R
H14B H 1.2662 1.1383 0.8132 0.062 Uiso 1 1 calc R
C15 C 1.4588(5) 1.2976(4) 0.7819(3) 0.0582(11) Uani 1 1 d .
H15A H 1.3925 1.3228 0.7287 0.070 Uiso 1 1 calc R
H15B H 1.5703 1.3023 0.7649 0.070 Uiso 1 1 calc R
C16 C 1.4766(5) 1.4095(4) 0.8690(3) 0.0475(9) Uani 1 1 d .
H16A H 1.5556 1.3935 0.9201 0.057 Uiso 1 1 calc R
H16B H 1.3679 1.3983 0.8912 0.057 Uiso 1 1 calc R
C17 C 1.5388(5) 1.5623(4) 0.8466(2) 0.0443(9) Uani 1 1 d .
N1 N 0.7717(3) 0.9500(3) 0.8633(2) 0.0406(7) Uani 1 1 d .
N2 N 0.8922(4) 1.1609(3) 0.9518(2) 0.0470(8) Uani 1 1 d .
N3 N 0.6031(3) 0.7418(3) 0.6411(2) 0.0398(7) Uani 1 1 d .
N4 N 0.3899(3) 0.6315(3) 0.5294(2) 0.0427(7) Uani 1 1 d .
O1 O 0.9917(3) 0.7699(3) 0.75909(18) 0.0473(6) Uani 1 1 d .
O1W O 1.1064(4) 0.5149(3) 0.7751(2) 0.0766(9) Uani 1 1 d .
H1WA H 1.0674 0.5889 0.7799 0.092 Uiso 1 1 d R
H1WB H 1.2084 0.5465 0.8026 0.092 Uiso 1 1 d R
O2 O 0.9947(3) 0.9516(3) 0.6779(2) 0.0611(7) Uani 1 1 d .
O2W O 0.8856(7) 0.2515(5) 0.6741(4) 0.181(3) Uani 1 1 d .
H2WA H 0.9576 0.3292 0.7017 0.217 Uiso 1 1 d R
H2WB H 0.9339 0.2375 0.6255 0.217 Uiso 1 1 d R
O3 O 1.4473(4) 1.6458(3) 0.8506(2) 0.0670(8) Uani 1 1 d .
O3W O 0.9996(13) 0.1142(9) 0.5352(6) 0.136(3) Uani 0.50 1 d P
H3WA H 0.9995 0.0492 0.5711 0.163 Uiso 0.50 1 d PR
H3WB H 1.0022 0.0781 0.4780 0.163 Uiso 0.50 1 d PR
O4 O 1.6838(3) 1.5935(3) 0.81995(19) 0.0519(7) Uani 1 1 d .

loop_
_atom_site_aniso_label
_atom_site_aniso_U_11
_atom_site_aniso_U_22
_atom_site_aniso_U_33
_atom_site_aniso_U_23
_atom_site_aniso_U_13
_atom_site_aniso_U_12
Zn1 0.0309(2) 0.0334(2) 0.0422(2) -0.00096(17) 0.00103(16) 0.00301(16)
C1 0.052(2) 0.038(2) 0.062(3) -0.0019(19) 0.021(2) 0.0048(18)
C2 0.082(3) 0.047(2) 0.054(2) 0.000(2) 0.029(2) -0.008(2)
C3 0.108(4) 0.048(3) 0.047(2) -0.009(2) 0.026(3) -0.005(2)
C4 0.051(2) 0.037(2) 0.088(3) -0.009(2) -0.008(2) 0.0018(18)
C5 0.046(2) 0.035(2) 0.048(2) -0.0002(16) 0.0019(17) 0.0046(16)
C6 0.037(2) 0.044(2) 0.040(2) 0.0025(16) 0.0029(16) 0.0072(16)
C7 0.042(2) 0.056(2) 0.051(2) 0.011(2) 0.0079(18) 0.0016(18)
C8 0.049(2) 0.068(3) 0.044(2) 0.015(2) 0.0087(19) 0.007(2)
C9 0.0341(19) 0.055(2) 0.048(2) -0.0101(18) -0.0017(17) 0.0025(17)
C10 0.0354(19) 0.047(2) 0.038(2) -0.0052(16) -0.0017(16) -0.0008(16)
C11 0.038(2) 0.039(2) 0.044(2) -0.0050(17) 0.0048(17) 0.0002(17)
C12 0.038(2) 0.037(2) 0.071(3) -0.0069(18) 0.0178(19) -0.0001(16)
C13 0.044(2) 0.044(2) 0.068(3) -0.0031(19) 0.022(2) -0.0032(18)
C14 0.053(2) 0.035(2) 0.060(2) 0.0034(18) 0.0125(19) -0.0011(17)
C15 0.065(3) 0.041(2) 0.061(3) 0.0009(19) 0.018(2) -0.0024(19)
C16 0.043(2) 0.039(2) 0.055(2) 0.0049(17) 0.0087(18) 0.0001(16)
C17 0.039(2) 0.041(2) 0.041(2) 0.0004(16) -0.0016(16) -0.0047(17)
N1 0.0406(16) 0.0297(15) 0.0454(17) 0.0004(13) 0.0056(13) 0.0006(13)
N2 0.0469(18) 0.0307(16) 0.0543(19) -0.0059(14) -0.0011(15) 0.0028(14)
N3 0.0326(15) 0.0411(17) 0.0411(16) -0.0009(14) 0.0033(13) 0.0056(13)
N4 0.0323(15) 0.0498(19) 0.0395(17) -0.0023(14) 0.0017(13) 0.0046(13)
O1 0.0340(13) 0.0436(15) 0.0614(16) 0.0076(13) 0.0106(12) 0.0037(11)
O1W 0.072(2) 0.076(2) 0.084(2) 0.0115(18) 0.0056(17) 0.0257(17)
O2 0.0474(16) 0.0660(19) 0.0695(18) 0.0193(16) 0.0059(14) 0.0115(14)
O2W 0.220(6) 0.128(4) 0.155(4) 0.058(4) -0.052(4) -0.005(4)
O3 0.0533(17) 0.0484(17) 0.099(2) 0.0107(16) 0.0131(16) 0.0121(14)
O3W 0.220(10) 0.122(7) 0.105(6) 0.056(6) 0.058(6) 0.085(7)
O4 0.0379(14) 0.0407(14) 0.0711(18) 0.0134(13) 0.0067(13) -0.0022(11)

loop_
_atom_type_symbol
_atom_type_description
_atom_type_scat_dispersion_real
_atom_type_scat_dispersion_imag
_atom_type_scat_source
C C 0.0033 0.0016 'International Tables Vol C Tables 4.2.6.8 and 6.1.1.4'
H H 0.0000 0.0000 'International Tables Vol C Tables 4.2.6.8 and 6.1.1.4'
N N 0.0061 0.0033 'International Tables Vol C Tables 4.2.6.8 and 6.1.1.4'
O O 0.0106 0.0060 'International Tables Vol C Tables 4.2.6.8 and 6.1.1.4'
Zn Zn 0.2839 1.4301 'International Tables Vol C Tables 4.2.6.8 and 6.1.1.4'

loop_
_geom_angle_atom_site_label_1
_geom_angle_atom_site_label_2
_geom_angle_atom_site_label_3
_geom_angle
_geom_angle_site_symmetry_1
_geom_angle_site_symmetry_3
_geom_angle_publ_flag
O4 Zn1 O1 96.99(10) 1_445 . y
O4 Zn1 N1 112.27(11) 1_445 . y
O1 Zn1 N1 105.66(11) . . y
O4 Zn1 N3 104.14(11) 1_445 . y
O1 Zn1 N3 115.15(11) . . y
N1 Zn1 N3 120.27(12) . . y
N2 C1 N1 112.0(3) . . ?
N2 C1 H1 124.0 . . ?
N1 C1 H1 124.0 . . ?
C3 C2 N1 109.2(4) . . ?
C3 C2 H2 125.4 . . ?
N1 C2 H2 125.4 . . ?
C2 C3 N2 107.1(4) . . ?
C2 C3 H3 126.4 . . ?
N2 C3 H3 126.4 . . ?
N2 C4 C5 113.8(3) . . ?
N2 C4 H4A 108.8 . . ?
C5 C4 H4A 108.8 . . ?
N2 C4 H4B 108.8 . . ?
C5 C4 H4B 108.8 . . ?
H4A C4 H4B 107.7 . . ?
C4 C5 C5 110.6(4) . 2_787 ?
C4 C5 H5A 109.5 . . ?
C5 C5 H5A 109.5 2_787 . ?
C4 C5 H5B 109.5 . . ?
C5 C5 H5B 109.5 2_787 . ?
H5A C5 H5B 108.1 . . ?
N3 C6 N4 111.1(3) . . ?
N3 C6 H6 124.5 . . ?
N4 C6 H6 124.5 . . ?
C8 C7 N3 109.4(3) . . ?
C8 C7 H7 125.3 . . ?
N3 C7 H7 125.3 . . ?
C7 C8 N4 106.3(3) . . ?
C7 C8 H8 126.8 . . ?
N4 C8 H8 126.8 . . ?
N4 C9 C10 111.3(3) . . ?
N4 C9 H9A 109.4 . . ?
C10 C9 H9A 109.4 . . ?
N4 C9 H9B 109.4 . . ?
C10 C9 H9B 109.4 . . ?
H9A C9 H9B 108.0 . . ?
C9 C10 C10 110.7(4) . 2_566 ?
C9 C10 H10A 109.5 . . ?
C10 C10 H10A 109.5 2_566 . ?
C9 C10 H10B 109.5 . . ?
C10 C10 H10B 109.5 2_566 . ?
H10A C10 H10B 108.1 . . ?
O2 C11 O1 122.3(3) . . ?
O2 C11 C12 120.8(3) . . ?
O1 C11 C12 116.9(3) . . ?
C13 C12 C11 114.9(3) . . ?
C13 C12 H12A 108.5 . . ?
C11 C12 H12A 108.5 . . ?
C13 C12 H12B 108.5 . . ?
C11 C12 H12B 108.5 . . ?
H12A C12 H12B 107.5 . . ?
C14 C13 C12 113.5(3) . . ?
C14 C13 H13A 108.9 . . ?
C12 C13 H13A 108.9 . . ?
C14 C13 H13B 108.9 . . ?
C12 C13 H13B 108.9 . . ?
H13A C13 H13B 107.7 . . ?
C13 C14 C15 112.7(3) . . ?
C13 C14 H14A 109.0 . . ?
C15 C14 H14A 109.0 . . ?
C13 C14 H14B 109.0 . . ?
C15 C14 H14B 109.0 . . ?
H14A C14 H14B 107.8 . . ?
C14 C15 C16 114.8(3) . . ?
C14 C15 H15A 108.6 . . ?
C16 C15 H15A 108.6 . . ?
C14 C15 H15B 108.6 . . ?
C16 C15 H15B 108.6 . . ?
H15A C15 H15B 107.6 . . ?
C15 C16 C17 111.4(3) . . ?
C15 C16 H16A 109.3 . . ?
C17 C16 H16A 109.3 . . ?
C15 C16 H16B 109.3 . . ?
C17 C16 H16B 109.3 . . ?
H16A C16 H16B 108.0 . . ?
O3 C17 O4 123.9(4) . . ?
O3 C17 C16 120.1(3) . . ?
O4 C17 C16 115.9(3) . . ?
C1 N1 C2 104.8(3) . . ?
C1 N1 Zn1 124.9(3) . . ?
C2 N1 Zn1 128.8(2) . . ?
C1 N2 C3 106.8(3) . . ?
C1 N2 C4 126.0(4) . . ?
C3 N2 C4 127.1(3) . . ?
C6 N3 C7 105.8(3) . . ?
C6 N3 Zn1 122.7(3) . . ?
C7 N3 Zn1 131.5(2) . . ?
C6 N4 C8 107.4(3) . . ?
C6 N4 C9 124.7(3) . . ?
C8 N4 C9 127.6(3) . . ?
C11 O1 Zn1 111.7(2) . . ?
H1WA O1W H1WB 104.4 . . ?
H2WA O2W H2WB 97.5 . . ?
H3WA O3W H3WB 108.8 . . ?
C17 O4 Zn1 117.9(2) . 1_665 ?

loop_
_geom_bond_atom_site_label_1
_geom_bond_atom_site_label_2
_geom_bond_distance
_geom_bond_site_symmetry_2
_geom_bond_publ_flag
Zn1 O4 1.965(2) 1_445 y
Zn1 O1 1.990(2) . y
Zn1 N1 1.995(3) . y
Zn1 N3 2.007(3) . y
C1 N2 1.321(4) . ?
C1 N1 1.322(4) . ?
C1 H1 0.9300 . ?
C2 C3 1.346(5) . ?
C2 N1 1.363(5) . ?
C2 H2 0.9300 . ?
C3 N2 1.348(5) . ?
C3 H3 0.9300 . ?
C4 N2 1.476(4) . ?
C4 C5 1.481(5) . ?
C4 H4A 0.9700 . ?
C4 H4B 0.9700 . ?
C5 C5 1.533(6) 2_787 ?
C5 H5A 0.9700 . ?
C5 H5B 0.9700 . ?
C6 N3 1.321(4) . ?
C6 N4 1.331(4) . ?
C6 H6 0.9300 . ?
C7 C8 1.354(5) . ?
C7 N3 1.357(5) . ?
C7 H7 0.9300 . ?
C8 N4 1.356(5) . ?
C8 H8 0.9300 . ?
C9 N4 1.477(4) . ?
C9 C10 1.500(5) . ?
C9 H9A 0.9700 . ?
C9 H9B 0.9700 . ?
C10 C10 1.520(6) 2_566 ?
C10 H10A 0.9700 . ?
C10 H10B 0.9700 . ?
C11 O2 1.232(4) . ?
C11 O1 1.275(4) . ?
C11 C12 1.515(5) . ?
C12 C13 1.512(5) . ?
C12 H12A 0.9700 . ?
C12 H12B 0.9700 . ?
C13 C14 1.504(5) . ?
C13 H13A 0.9700 . ?
C13 H13B 0.9700 . ?
C14 C15 1.509(5) . ?
C14 H14A 0.9700 . ?
C14 H14B 0.9700 . ?
C15 C16 1.511(5) . ?
C15 H15A 0.9700 . ?
C15 H15B 0.9700 . ?
C16 C17 1.512(5) . ?
C16 H16A 0.9700 . ?
C16 H16B 0.9700 . ?
C17 O3 1.232(4) . ?
C17 O4 1.272(4) . ?
O1W H1WA 0.8500 . ?
O1W H1WB 0.8500 . ?
O2W H2WA 0.8500 . ?
O2W H2WB 0.8500 . ?
O3W H3WA 0.8500 . ?
O3W H3WB 0.8499 . ?
O4 Zn1 1.965(2) 1_665 ?
